data_7013927
loop_
_publ_author_name
'Jain, Sneh L.'
'Bhattacharyya, Pravat'
'Milton, Heather L.'
'Slawin, Alexandra M. Z.'
'Crayston, Joe A.'
'Woollins, J. Derek'

_publ_section_title
;
 New pyridine carboxamide ligands and their complexation to copper(II).
 X-Ray crystal structures of mono-, di, tri- and tetranuclear copper
 complexes.
;
_journal_issue 6
_journal_name_full 'Dalton transactions (Cambridge, England : 2003)'
_journal_page_first 862
_journal_page_last 871
_journal_paper_doi 10.1039/b316519a
_journal_year 2004
_chemical_formula_moiety 'C34 H24 Cu3 N14 O.[ C2 H3 N]1.5.[H2 O]0.50'
_chemical_formula_sum 'C37 H29.5 Cu3 N15.5 O8.5'
_chemical_formula_weight 1017.88
_chemical_name_systematic
;
?
;
_space_group_IT_number 2
_symmetry_cell_setting triclinic
_symmetry_space_group_name_Hall '-P 1'
_symmetry_space_group_name_H-M 'P -1'
_atom_sites_solution_hydrogens geom
_atom_sites_solution_primary direct
_atom_sites_solution_secondary difmap
_audit_creation_method SHELXL-97
_cell_angle_alpha 101.014(2)
_cell_angle_beta 101.375(2)
_cell_angle_gamma 99.055(2)
_cell_formula_units_Z 4
_cell_length_a 10.9969(14)
_cell_length_b 18.980(3)
_cell_length_c 20.125(3)
_cell_measurement_reflns_used 89
_cell_measurement_temperature 125(2)
_cell_measurement_theta_max 168
_cell_measurement_theta_min 12
_cell_volume 3958.2(10)
_computing_cell_refinement 'Bruker SMART'
_computing_data_collection 'Bruker SMART'
_computing_data_reduction 'Bruker SHELXTL'
_computing_molecular_graphics 'Bruker SHELXTL'
_computing_publication_material 'Bruker SHELXTL'
_computing_structure_refinement 'SHELXL-97 (Sheldrick, 1997)'
_computing_structure_solution 'SHELXS-97 (Sheldrick, 1990)'
_diffrn_ambient_temperature 125(2)
_diffrn_detector_area_resol_mean 0.9
_diffrn_measured_fraction_theta_full 0.972
_diffrn_measured_fraction_theta_max 0.972
_diffrn_measurement_device_type 'CCD area detector'
_diffrn_measurement_method 'phi and omega scans'
_diffrn_radiation_monochromator graphite
_diffrn_radiation_source 'fine-focus sealed tube'
_diffrn_radiation_type MoK\a
_diffrn_radiation_wavelength 0.71073
_diffrn_reflns_av_R_equivalents 0.1455
_diffrn_reflns_av_sigmaI/netI 0.1812
_diffrn_reflns_limit_h_max 12
_diffrn_reflns_limit_h_min -12
_diffrn_reflns_limit_k_max 19
_diffrn_reflns_limit_k_min -21
_diffrn_reflns_limit_l_max 22
_diffrn_reflns_limit_l_min -22
_diffrn_reflns_number 20088
_diffrn_reflns_theta_full 23.46
_diffrn_reflns_theta_max 23.46
_diffrn_reflns_theta_min 1.71
_exptl_absorpt_coefficient_mu 1.674
_exptl_absorpt_correction_T_max 1.00000
_exptl_absorpt_correction_T_min 0.799568
_exptl_absorpt_correction_type multi-scan
_exptl_crystal_colour 'red brown'
_exptl_crystal_density_diffrn 1.708
_exptl_crystal_density_method 'not measured'
_exptl_crystal_description plate
_exptl_crystal_F_000 2060
_exptl_crystal_size_max .14
_exptl_crystal_size_mid .1
_exptl_crystal_size_min .01
_refine_diff_density_max 1.035
_refine_diff_density_min -0.696
_refine_diff_density_rms 0.172
_refine_ls_extinction_coef 0.00037(10)
_refine_ls_extinction_expression Fc^*^=kFc[1+0.001xFc^2^\l^3^/sin(2\q)]^-1/4^
_refine_ls_extinction_method SHELXL
_refine_ls_goodness_of_fit_ref 1.090
_refine_ls_hydrogen_treatment RIDING
_refine_ls_matrix_type full
_refine_ls_number_parameters 549
_refine_ls_number_reflns 11343
_refine_ls_number_restraints 0
_refine_ls_restrained_S_all 1.090
_refine_ls_R_factor_all 0.1831
_refine_ls_R_factor_gt 0.0952
_refine_ls_shift/su_max 0.001
_refine_ls_shift/su_mean 0.000
_refine_ls_structure_factor_coef Fsqd
_refine_ls_weighting_details 'calc w=1/[\s^2^(Fo^2^)+(0.0216P)^2^+61.0561P] where P=(Fo^2^+2Fc^2^)/3'
_refine_ls_weighting_scheme calc
_refine_ls_wR_factor_gt 0.1685
_refine_ls_wR_factor_ref 0.2044
_reflns_number_gt 6403
_reflns_number_total 11343
_reflns_threshold_expression >2sigma(I)
_cod_data_source_file b316519a.txt
_cod_data_source_block 2
_cod_depositor_comments
;
The following automatic conversions were performed:
'_symmetry_cell_setting' value 'Triclinic' changed to 'triclinic'
according to '/home/saulius/struct/CIF-dictionaries/cif_core.dic'
dictionary named 'cif_core.dic' version 2.4.1 from
2010-06-29.

'_exptl_absorpt_correction_type' value 'multiscan' changed to
'multi-scan' according to
'/home/saulius/struct/CIF-dictionaries/cif_core.dic' dictionary named
'cif_core.dic' version 2.4.1 from 2010-06-29.

Automatic conversion script
Id: cif_fix_enum 1527 2010-12-29 10:47:43Z saulius 
;
_cod_original_cell_volume 3958.4(9)
_cod_original_sg_symbol_H-M P-1
_cod_original_formula_sum 'C37 H29.50 Cu3 N15.50 O8.50'
_cod_database_code 7013927

loop_
_symmetry_equiv_pos_as_xyz
'x, y, z'
'-x, -y, -z'

loop_
_atom_site_label
_atom_site_type_symbol
_atom_site_fract_x
_atom_site_fract_y
_atom_site_fract_z
_atom_site_U_iso_or_equiv
_atom_site_adp_type
_atom_site_occupancy
_atom_site_symmetry_multiplicity
_atom_site_calc_flag
_atom_site_refinement_flags
_atom_site_disorder_assembly
_atom_site_disorder_group
Cu1 Cu 0.44130(15) 0.11159(9) 0.31688(8) 0.0198(4) Uani 1 1 d . . .
Cu2 Cu 0.34681(13) 0.17365(8) 0.03756(8) 0.0147(4) Uani 1 1 d . . .
Cu3 Cu 0.34548(13) 0.14111(8) 0.17479(8) 0.0150(4) Uani 1 1 d . . .
N1 N 0.5906(10) 0.0749(6) 0.3760(6) 0.024(3) Uiso 1 1 d . . .
C2 C 0.7003(12) 0.1041(7) 0.3616(7) 0.021(3) Uiso 1 1 d . . .
C3 C 0.8098(13) 0.0770(8) 0.3847(7) 0.028(3) Uiso 1 1 d . . .
H3A H 0.8874 0.0975 0.3752 0.033 Uiso 1 1 calc R . .
N4 N 0.8079(11) 0.0226(7) 0.4201(6) 0.036(3) Uiso 1 1 d . . .
C5 C 0.6974(14) -0.0039(8) 0.4314(8) 0.036(4) Uiso 1 1 d . . .
H5A H 0.6917 -0.0432 0.4543 0.043 Uiso 1 1 calc R . .
C6 C 0.5878(14) 0.0235(8) 0.4108(7) 0.031(4) Uiso 1 1 d . . .
H6A H 0.5114 0.0046 0.4224 0.038 Uiso 1 1 calc R . .
C7 C 0.7023(12) 0.1629(7) 0.3241(7) 0.019(3) Uiso 1 1 d . . .
O7 O 0.8049(8) 0.1925(5) 0.3152(5) 0.028(2) Uiso 1 1 d . . .
N8 N 0.5856(9) 0.1776(6) 0.3019(5) 0.018(2) Uiso 1 1 d . . .
C9 C 0.5782(11) 0.2369(6) 0.2728(6) 0.013(3) Uiso 1 1 d . . .
N10 N 0.4834(9) 0.2271(5) 0.2160(5) 0.014(2) Uiso 1 1 d . . .
C11 C 0.4661(12) 0.2828(7) 0.1824(7) 0.019(3) Uiso 1 1 d . . .
C12 C 0.5446(11) 0.3515(7) 0.2077(6) 0.017(3) Uiso 1 1 d . . .
H12A H 0.5330 0.3904 0.1851 0.021 Uiso 1 1 calc R . .
C13 C 0.6415(12) 0.3619(7) 0.2677(7) 0.022(3) Uiso 1 1 d . . .
H13A H 0.6966 0.4085 0.2858 0.026 Uiso 1 1 calc R . .
C14 C 0.6580(13) 0.3068(7) 0.3002(7) 0.025(3) Uiso 1 1 d . . .
H14A H 0.7229 0.3151 0.3414 0.030 Uiso 1 1 calc R . .
N15 N 0.3673(9) 0.2615(5) 0.1231(5) 0.013(2) Uiso 1 1 d . . .
C16 C 0.2890(12) 0.3060(7) 0.1122(7) 0.019(3) Uiso 1 1 d . . .
O16 O 0.2884(9) 0.3670(5) 0.1472(5) 0.033(2) Uiso 1 1 d . . .
C17 C 0.1772(11) 0.2713(7) 0.0500(6) 0.017(3) Uiso 1 1 d . . .
N18 N 0.1868(9) 0.2100(6) 0.0076(5) 0.019(3) Uiso 1 1 d . . .
C19 C 0.0915(12) 0.1777(7) -0.0470(7) 0.021(3) Uiso 1 1 d . . .
H19A H 0.0970 0.1344 -0.0780 0.025 Uiso 1 1 calc R . .
C20 C -0.0159(12) 0.2074(7) -0.0585(7) 0.021(3) Uiso 1 1 d . . .
H20A H -0.0831 0.1829 -0.0975 0.025 Uiso 1 1 calc R . .
N21 N -0.0303(11) 0.2677(6) -0.0185(6) 0.031(3) Uiso 1 1 d . . .
C22 C 0.0700(12) 0.3003(7) 0.0368(7) 0.024(3) Uiso 1 1 d . . .
H22A H 0.0656 0.3444 0.0670 0.028 Uiso 1 1 calc R . .
O23 O 0.3440(8) 0.1896(5) 0.3350(5) 0.023(2) Uiso 1 1 d . . .
O24 O 0.2303(8) 0.1807(5) 0.2269(5) 0.025(2) Uiso 1 1 d . . .
C23 C 0.2492(12) 0.1979(7) 0.2942(7) 0.024(3) Uiso 1 1 d . . .
C24 C 0.1501(13) 0.2285(8) 0.3220(8) 0.032(4) Uiso 1 1 d . . .
H24A H 0.1730 0.2386 0.3730 0.048 Uiso 1 1 calc R . .
H24B H 0.0693 0.1932 0.3045 0.048 Uiso 1 1 calc R . .
H24C H 0.1417 0.2742 0.3072 0.048 Uiso 1 1 calc R . .
N31 N 0.2976(10) 0.0428(6) 0.3360(6) 0.023(3) Uiso 1 1 d . . .
C32 C 0.2484(12) -0.0192(7) 0.2864(7) 0.025(3) Uiso 1 1 d . . .
C33 C 0.1426(12) -0.0674(7) 0.2904(7) 0.023(3) Uiso 1 1 d . . .
H33A H 0.1094 -0.1103 0.2541 0.028 Uiso 1 1 calc R . .
N34 N 0.0871(11) -0.0564(7) 0.3418(7) 0.038(3) Uiso 1 1 d . . .
C35 C 0.1326(13) 0.0050(8) 0.3922(8) 0.034(4) Uiso 1 1 d . . .
H35A H 0.0932 0.0140 0.4301 0.040 Uiso 1 1 calc R . .
C36 C 0.2380(13) 0.0560(8) 0.3895(8) 0.031(4) Uiso 1 1 d . . .
H36A H 0.2680 0.0998 0.4249 0.037 Uiso 1 1 calc R . .
C37 C 0.3107(12) -0.0308(7) 0.2262(7) 0.022(3) Uiso 1 1 d . . .
O37 O 0.2776(8) -0.0910(5) 0.1826(5) 0.028(2) Uiso 1 1 d . . .
N38 N 0.3953(10) 0.0275(6) 0.2255(5) 0.021(3) Uiso 1 1 d . . .
C39 C 0.4637(11) 0.0242(7) 0.1738(6) 0.016(3) Uiso 1 1 d . . .
N40 N 0.4605(9) 0.0792(5) 0.1412(5) 0.017(2) Uiso 1 1 d . . .
C41 C 0.5271(11) 0.0858(6) 0.0916(6) 0.013(3) Uiso 1 1 d . . .
C42 C 0.6019(11) 0.0334(6) 0.0761(6) 0.014(3) Uiso 1 1 d . . .
H42A H 0.6509 0.0379 0.0426 0.016 Uiso 1 1 calc R . .
C43 C 0.6045(12) -0.0233(7) 0.1085(7) 0.019(3) Uiso 1 1 d . . .
H43A H 0.6535 -0.0588 0.0971 0.023 Uiso 1 1 calc R . .
C44 C 0.5339(12) -0.0286(7) 0.1589(7) 0.024(3) Uiso 1 1 d . . .
H44A H 0.5344 -0.0675 0.1823 0.029 Uiso 1 1 calc R . .
N45 N 0.5113(9) 0.1414(5) 0.0586(5) 0.013(2) Uiso 1 1 d . . .
C46 C 0.5988(12) 0.1684(7) 0.0257(7) 0.019(3) Uiso 1 1 d . . .
O46 O 0.7090(8) 0.1580(5) 0.0339(5) 0.028(2) Uiso 1 1 d . . .
C47 C 0.5501(11) 0.2081(7) -0.0271(6) 0.016(3) Uiso 1 1 d . . .
N48 N 0.4304(9) 0.2137(5) -0.0374(5) 0.016(2) Uiso 1 1 d . . .
C49 C 0.3877(13) 0.2462(7) -0.0867(7) 0.022(3) Uiso 1 1 d . . .
H49A H 0.3019 0.2516 -0.0947 0.026 Uiso 1 1 calc R . .
C50 C 0.4643(12) 0.2730(7) -0.1278(7) 0.024(3) Uiso 1 1 d . . .
H50A H 0.4287 0.2953 -0.1634 0.029 Uiso 1 1 calc R . .
N51 N 0.5837(10) 0.2683(6) -0.1187(6) 0.028(3) Uiso 1 1 d . . .
C52 C 0.6281(13) 0.2366(7) -0.0675(7) 0.022(3) Uiso 1 1 d . . .
H52A H 0.7149 0.2333 -0.0581 0.027 Uiso 1 1 calc R . .
O53 O 0.2455(7) 0.0696(4) 0.0105(4) 0.016(2) Uiso 1 1 d . . .
O54 O 0.1961(8) 0.0723(4) 0.1141(4) 0.019(2) Uiso 1 1 d . . .
C53 C 0.1920(11) 0.0422(7) 0.0517(7) 0.017(3) Uiso 1 1 d . . .
C54 C 0.1221(12) -0.0380(7) 0.0280(7) 0.025(3) Uiso 1 1 d . . .
H54A H 0.1231 -0.0569 -0.0207 0.037 Uiso 1 1 calc R . .
H54B H 0.0343 -0.0414 0.0323 0.037 Uiso 1 1 calc R . .
H54C H 0.1642 -0.0671 0.0571 0.037 Uiso 1 1 calc R . .
Cu4 Cu 0.05882(14) 0.65303(9) 0.30299(8) 0.0166(4) Uani 1 1 d . . .
Cu5 Cu -0.43420(14) 0.61439(8) 0.34773(8) 0.0157(4) Uani 1 1 d . . .
Cu6 Cu -0.19980(13) 0.61305(8) 0.31365(8) 0.0143(4) Uani 1 1 d . . .
N61 N 0.2249(9) 0.7335(5) 0.3072(5) 0.016(2) Uiso 1 1 d . . .
C62 C 0.2401(12) 0.7896(7) 0.3609(7) 0.020(3) Uiso 1 1 d . . .
C63 C 0.3341(12) 0.8512(7) 0.3725(7) 0.023(3) Uiso 1 1 d . . .
H63A H 0.3430 0.8901 0.4118 0.027 Uiso 1 1 calc R . .
N64 N 0.4123(10) 0.8577(6) 0.3308(6) 0.026(3) Uiso 1 1 d . . .
C65 C 0.3939(12) 0.8028(7) 0.2761(7) 0.025(3) Uiso 1 1 d . . .
H65A H 0.4468 0.8061 0.2443 0.030 Uiso 1 1 calc R . .
C66 C 0.3019(12) 0.7417(8) 0.2636(7) 0.026(3) Uiso 1 1 d . . .
H66A H 0.2918 0.7039 0.2233 0.031 Uiso 1 1 calc R . .
C67 C 0.1515(11) 0.7843(7) 0.4091(6) 0.015(3) Uiso 1 1 d . . .
O67 O 0.1685(8) 0.8359(5) 0.4594(5) 0.026(2) Uiso 1 1 d . . .
N68 N 0.0663(9) 0.7202(6) 0.3917(5) 0.019(3) Uiso 1 1 d . . .
C69 C 0.0003(11) 0.7015(7) 0.4400(6) 0.017(3) Uiso 1 1 d . . .
N70 N -0.1147(9) 0.6560(5) 0.4136(5) 0.012(2) Uiso 1 1 d . . .
C71 C -0.1835(10) 0.6334(6) 0.4567(6) 0.010(3) Uiso 1 1 d . . .
C72 C -0.1390(11) 0.6522(6) 0.5278(6) 0.016(3) Uiso 1 1 d . . .
H72A H -0.1884 0.6350 0.5574 0.019 Uiso 1 1 calc R . .
C73 C -0.0217(11) 0.6963(7) 0.5548(7) 0.017(3) Uiso 1 1 d . . .
H73A H 0.0118 0.7094 0.6038 0.020 Uiso 1 1 calc R . .
C74 C 0.0479(11) 0.7219(7) 0.5118(6) 0.015(3) Uiso 1 1 d . . .
H74A H 0.1285 0.7534 0.5310 0.018 Uiso 1 1 calc R . .
N75 N -0.3025(9) 0.5891(5) 0.4210(5) 0.013(2) Uiso 1 1 d . . .
C76 C -0.3437(12) 0.5287(7) 0.4437(7) 0.019(3) Uiso 1 1 d . . .
O76 O -0.2933(9) 0.5045(5) 0.4915(5) 0.033(2) Uiso 1 1 d . . .
C77 C -0.4692(11) 0.4834(7) 0.3945(6) 0.014(3) Uiso 1 1 d . . .
N78 N -0.5133(9) 0.5095(5) 0.3384(5) 0.014(2) Uiso 1 1 d . . .
C79 C -0.6140(11) 0.4672(7) 0.2923(7) 0.017(3) Uiso 1 1 d . . .
H79A H -0.6453 0.4813 0.2504 0.020 Uiso 1 1 calc R . .
C80 C -0.6741(13) 0.4027(7) 0.3046(7) 0.026(3) Uiso 1 1 d . . .
H80A H -0.7474 0.3746 0.2710 0.032 Uiso 1 1 calc R . .
N81 N -0.6355(11) 0.3786(6) 0.3597(6) 0.030(3) Uiso 1 1 d . . .
C82 C -0.5297(12) 0.4192(7) 0.4050(7) 0.027(3) Uiso 1 1 d . . .
H82A H -0.4963 0.4029 0.4453 0.032 Uiso 1 1 calc R . .
O83 O 0.0714(8) 0.5681(5) 0.3469(4) 0.019(2) Uiso 1 1 d . . .
O84 O -0.1407(8) 0.5225(5) 0.3198(4) 0.022(2) Uiso 1 1 d . . .
C83 C -0.0233(12) 0.5196(7) 0.3448(7) 0.019(3) Uiso 1 1 d . . .
C84 C -0.0031(15) 0.4572(9) 0.3784(9) 0.044(4) Uiso 1 1 d . . .
H84A H 0.0878 0.4608 0.3960 0.066 Uiso 1 1 calc R . .
H84B H -0.0385 0.4107 0.3440 0.066 Uiso 1 1 calc R . .
H84C H -0.0454 0.4592 0.4170 0.066 Uiso 1 1 calc R . .
N91 N 0.0678(9) 0.5931(5) 0.2126(5) 0.016(2) Uiso 1 1 d . . .
C92 C 0.0011(11) 0.6081(6) 0.1549(6) 0.013(3) Uiso 1 1 d . . .
C93 C 0.0120(12) 0.5772(7) 0.0902(7) 0.024(3) Uiso 1 1 d . . .
H93A H -0.0335 0.5911 0.0511 0.029 Uiso 1 1 calc R . .
N94 N 0.0876(11) 0.5260(7) 0.0796(6) 0.036(3) Uiso 1 1 d . . .
C95 C 0.1489(13) 0.5115(8) 0.1370(7) 0.026(3) Uiso 1 1 d . . .
H95A H 0.2032 0.4774 0.1330 0.031 Uiso 1 1 calc R . .
C96 C 0.1382(12) 0.5427(7) 0.2018(7) 0.021(3) Uiso 1 1 d . . .
H96A H 0.1824 0.5281 0.2407 0.026 Uiso 1 1 calc R . .
C97 C -0.0831(12) 0.6615(7) 0.1683(7) 0.020(3) Uiso 1 1 d . . .
O97 O -0.1488(9) 0.6792(5) 0.1175(5) 0.032(2) Uiso 1 1 d . . .
N98 N -0.0771(9) 0.6850(5) 0.2369(5) 0.012(2) Uiso 1 1 d . . .
C99 C -0.1527(12) 0.7340(7) 0.2577(7) 0.019(3) Uiso 1 1 d . . .
N100 N -0.2239(9) 0.7121(5) 0.3001(5) 0.015(2) Uiso 1 1 d . . .
C101 C -0.2933(12) 0.7547(7) 0.3312(7) 0.019(3) Uiso 1 1 d . . .
C102 C -0.2895(12) 0.8244(7) 0.3188(7) 0.018(3) Uiso 1 1 d . . .
H10A H -0.3362 0.8561 0.3406 0.022 Uiso 1 1 calc R . .
C103 C -0.2188(11) 0.8478(7) 0.2753(6) 0.017(3) Uiso 1 1 d . . .
H10B H -0.2178 0.8953 0.2665 0.020 Uiso 1 1 calc R . .
C104 C -0.1480(11) 0.8020(7) 0.2437(7) 0.018(3) Uiso 1 1 d . . .
H10C H -0.0983 0.8177 0.2135 0.021 Uiso 1 1 calc R . .
N105 N -0.3683(9) 0.7219(5) 0.3698(5) 0.013(2) Uiso 1 1 d . . .
C106 C -0.4015(11) 0.7613(7) 0.4220(6) 0.015(3) Uiso 1 1 d . . .
O106 O -0.3567(8) 0.8275(5) 0.4513(5) 0.027(2) Uiso 1 1 d . . .
C107 C -0.5034(12) 0.7212(7) 0.4476(7) 0.021(3) Uiso 1 1 d . . .
N108 N -0.5578(9) 0.6532(5) 0.4128(5) 0.011(2) Uiso 1 1 d . . .
C109 C -0.6573(11) 0.6182(7) 0.4322(7) 0.018(3) Uiso 1 1 d . . .
H10D H -0.6977 0.5694 0.4081 0.021 Uiso 1 1 calc R . .
C110 C -0.6999(12) 0.6534(7) 0.4867(7) 0.021(3) Uiso 1 1 d . . .
H11D H -0.7711 0.6278 0.4985 0.025 Uiso 1 1 calc R . .
N111 N -0.6473(10) 0.7214(6) 0.5241(6) 0.026(3) Uiso 1 1 d . . .
C112 C -0.5486(12) 0.7546(8) 0.5032(7) 0.023(3) Uiso 1 1 d . . .
H11E H -0.5076 0.8031 0.5276 0.028 Uiso 1 1 calc R . .
O113 O -0.4922(7) 0.6036(4) 0.2457(4) 0.016(2) Uiso 1 1 d . . .
O114 O -0.3210(8) 0.5611(4) 0.2254(4) 0.019(2) Uiso 1 1 d . . .
C113 C -0.4336(12) 0.5731(7) 0.2056(7) 0.022(3) Uiso 1 1 d . . .
C114 C -0.5001(13) 0.5430(8) 0.1303(7) 0.028(3) Uiso 1 1 d . . .
H11A H -0.5837 0.5559 0.1218 0.042 Uiso 1 1 calc R . .
H11B H -0.5101 0.4895 0.1192 0.042 Uiso 1 1 calc R . .
H11C H -0.4499 0.5638 0.1009 0.042 Uiso 1 1 calc R . .
N201 N -0.0831(12) -0.0395(7) 0.1791(7) 0.042(3) Uiso 1 1 d . . .
C202 C -0.0816(13) 0.0198(8) 0.1788(7) 0.027(3) Uiso 1 1 d . . .
C203 C -0.0779(15) 0.0957(8) 0.1782(8) 0.040(4) Uiso 1 1 d . . .
H20B H 0.0079 0.1193 0.1779 0.061 Uiso 1 1 calc R . .
H20C H -0.1017 0.1203 0.2197 0.061 Uiso 1 1 calc R . .
H20D H -0.1375 0.0994 0.1364 0.061 Uiso 1 1 calc R . .
N204 N 0.0096(18) 0.3835(11) 0.2092(10) 0.087(6) Uiso 1 1 d . . .
C205 C -0.072(2) 0.3322(14) 0.1940(12) 0.082(7) Uiso 1 1 d . . .
C206 C -0.165(2) 0.2657(12) 0.1759(12) 0.090(7) Uiso 1 1 d . . .
H20E H -0.2302 0.2716 0.2026 0.134 Uiso 1 1 calc R . .
H20F H -0.1251 0.2254 0.1867 0.134 Uiso 1 1 calc R . .
H20G H -0.2052 0.2546 0.1260 0.134 Uiso 1 1 calc R . .
N207 N 0.5403(17) 0.3831(9) 0.0365(9) 0.076(5) Uiso 1 1 d . . .
C208 C 0.647(2) 0.4013(11) 0.0458(10) 0.062(5) Uiso 1 1 d . . .
C209 C 0.778(3) 0.4179(17) 0.0562(17) 0.156(13) Uiso 1 1 d . . .
H20H H 0.8173 0.4318 0.1063 0.234 Uiso 1 1 calc R . .
H20I H 0.8027 0.4587 0.0350 0.234 Uiso 1 1 calc R . .
H20J H 0.8078 0.3749 0.0348 0.234 Uiso 1 1 calc R . .
O201 O -0.0763(17) 0.8691(10) 0.5020(10) 0.030(5) Uiso 0.50 1 d P . .
O202 O -0.2920(17) 0.5744(10) 0.0020(10) 0.032(5) Uiso 0.50 1 d P . .

loop_
_atom_site_aniso_label
_atom_site_aniso_U_11
_atom_site_aniso_U_22
_atom_site_aniso_U_33
_atom_site_aniso_U_23
_atom_site_aniso_U_13
_atom_site_aniso_U_12
Cu1 0.0186(9) 0.0202(10) 0.0175(9) 0.0039(7) 0.0022(7) -0.0019(7)
Cu2 0.0089(8) 0.0180(9) 0.0148(9) 0.0017(7) -0.0008(6) 0.0032(7)
Cu3 0.0107(8) 0.0155(9) 0.0155(9) -0.0002(7) 0.0003(7) 0.0010(7)
Cu4 0.0141(8) 0.0202(9) 0.0134(9) 0.0013(7) 0.0007(7) 0.0037(7)
Cu5 0.0120(8) 0.0176(9) 0.0149(9) 0.0026(7) 0.0002(7) 0.0006(7)
Cu6 0.0110(8) 0.0156(9) 0.0130(9) 0.0013(7) -0.0020(6) 0.0012(7)

loop_
_atom_type_symbol
_atom_type_description
_atom_type_scat_dispersion_real
_atom_type_scat_dispersion_imag
_atom_type_scat_source
C C 0.0033 0.0016 'International Tables Vol C Tables 4.2.6.8 and 6.1.1.4'
H H 0.0000 0.0000 'International Tables Vol C Tables 4.2.6.8 and 6.1.1.4'
N N 0.0061 0.0033 'International Tables Vol C Tables 4.2.6.8 and 6.1.1.4'
O O 0.0106 0.0060 'International Tables Vol C Tables 4.2.6.8 and 6.1.1.4'
Cu Cu 0.3201 1.2651 'International Tables Vol C Tables 4.2.6.8 and 6.1.1.4'

loop_
_geom_angle_atom_site_label_1
_geom_angle_atom_site_label_2
_geom_angle_atom_site_label_3
_geom_angle
_geom_angle_site_symmetry_1
_geom_angle_site_symmetry_3
_geom_angle_publ_flag
N8 Cu1 O23 94.3(4) . . ?
N8 Cu1 N31 177.5(4) . . ?
O23 Cu1 N31 86.8(4) . . ?
N8 Cu1 N38 101.9(4) . . ?
O23 Cu1 N38 124.5(4) . . ?
N31 Cu1 N38 79.2(4) . . ?
N8 Cu1 N1 81.4(4) . . ?
O23 Cu1 N1 135.7(4) . . ?
N31 Cu1 N1 96.2(4) . . ?
N38 Cu1 N1 99.3(4) . . ?
N8 Cu1 Cu3 75.4(3) . . ?
O23 Cu1 Cu3 75.6(3) . . ?
N31 Cu1 Cu3 107.0(3) . . ?
N38 Cu1 Cu3 58.6(3) . . ?
N1 Cu1 Cu3 142.6(3) . . ?
N45 Cu2 N18 173.7(4) . . ?
N45 Cu2 O53 92.8(4) . . ?
N18 Cu2 O53 89.7(4) . . ?
N45 Cu2 N15 102.5(4) . . ?
N18 Cu2 N15 79.9(4) . . ?
O53 Cu2 N15 132.8(4) . . ?
N45 Cu2 N48 81.0(4) . . ?
N18 Cu2 N48 92.7(4) . . ?
O53 Cu2 N48 118.0(4) . . ?
N15 Cu2 N48 108.4(4) . . ?
N45 Cu2 Cu3 79.4(3) . . ?
N18 Cu2 Cu3 106.8(3) . . ?
O53 Cu2 Cu3 78.4(2) . . ?
N15 Cu2 Cu3 61.5(3) . . ?
N48 Cu2 Cu3 155.0(3) . . ?
O24 Cu3 O54 86.6(4) . . ?
O24 Cu3 N10 93.5(4) . . ?
O54 Cu3 N10 163.4(4) . . ?
O24 Cu3 N40 162.1(4) . . ?
O54 Cu3 N40 91.8(4) . . ?
N10 Cu3 N40 93.1(4) . . ?
O24 Cu3 Cu2 118.6(3) . . ?
O54 Cu3 Cu2 77.3(3) . . ?
N10 Cu3 Cu2 88.2(3) . . ?
N40 Cu3 Cu2 78.2(3) . . ?
O24 Cu3 Cu1 78.3(3) . . ?
O54 Cu3 Cu1 116.6(3) . . ?
N10 Cu3 Cu1 79.5(3) . . ?
N40 Cu3 Cu1 86.6(3) . . ?
Cu2 Cu3 Cu1 159.95(7) . . ?
C6 N1 C2 120.2(12) . . ?
C6 N1 Cu1 130.8(10) . . ?
C2 N1 Cu1 107.9(8) . . ?
N1 C2 C3 118.2(12) . . ?
N1 C2 C7 119.4(11) . . ?
C3 C2 C7 122.3(12) . . ?
N4 C3 C2 122.2(13) . . ?
C5 N4 C3 116.2(13) . . ?
N4 C5 C6 122.8(15) . . ?
N1 C6 C5 120.3(14) . . ?
O7 C7 N8 127.7(12) . . ?
O7 C7 C2 118.9(11) . . ?
N8 C7 C2 113.4(11) . . ?
C7 N8 C9 118.2(10) . . ?
C7 N8 Cu1 116.1(8) . . ?
C9 N8 Cu1 125.7(8) . . ?
N10 C9 N8 116.2(10) . . ?
N10 C9 C14 119.2(11) . . ?
N8 C9 C14 124.6(11) . . ?
C9 N10 C11 121.4(10) . . ?
C9 N10 Cu3 127.8(8) . . ?
C11 N10 Cu3 110.6(8) . . ?
N10 C11 C12 120.3(11) . . ?
N10 C11 N15 113.1(11) . . ?
C12 C11 N15 126.5(12) . . ?
C11 C12 C13 118.0(12) . . ?
C14 C13 C12 121.2(13) . . ?
C13 C14 C9 119.8(13) . . ?
C16 N15 C11 118.4(10) . . ?
C16 N15 Cu2 114.1(8) . . ?
C11 N15 Cu2 126.5(8) . . ?
O16 C16 N15 129.8(12) . . ?
O16 C16 C17 117.8(11) . . ?
N15 C16 C17 112.1(11) . . ?
N18 C17 C22 120.1(12) . . ?
N18 C17 C16 117.0(10) . . ?
C22 C17 C16 122.9(11) . . ?
C19 N18 C17 119.0(11) . . ?
C19 N18 Cu2 126.5(9) . . ?
C17 N18 Cu2 114.4(8) . . ?
N18 C19 C20 119.6(12) . . ?
N21 C20 C19 123.9(12) . . ?
C20 N21 C22 115.1(12) . . ?
N21 C22 C17 122.2(12) . . ?
C23 O23 Cu1 125.8(9) . . ?
C23 O24 Cu3 125.8(8) . . ?
O23 C23 O24 124.1(12) . . ?
O23 C23 C24 119.6(13) . . ?
O24 C23 C24 116.2(12) . . ?
C32 N31 C36 117.0(12) . . ?
C32 N31 Cu1 115.4(9) . . ?
C36 N31 Cu1 127.3(9) . . ?
N31 C32 C33 120.8(12) . . ?
N31 C32 C37 116.3(12) . . ?
C33 C32 C37 122.8(12) . . ?
N34 C33 C32 122.7(13) . . ?
C33 N34 C35 118.5(13) . . ?
N34 C35 C36 120.7(14) . . ?
N31 C36 C35 120.3(13) . . ?
O37 C37 N38 127.6(12) . . ?
O37 C37 C32 118.8(12) . . ?
N38 C37 C32 113.6(11) . . ?
C37 N38 C39 120.1(11) . . ?
C37 N38 Cu1 114.6(8) . . ?
C39 N38 Cu1 124.0(8) . . ?
N40 C39 C44 121.9(12) . . ?
N40 C39 N38 113.8(10) . . ?
C44 C39 N38 124.1(12) . . ?
C39 N40 C41 121.2(10) . . ?
C39 N40 Cu3 109.7(8) . . ?
C41 N40 Cu3 129.1(8) . . ?
N40 C41 N45 116.5(10) . . ?
N40 C41 C42 118.3(11) . . ?
N45 C41 C42 125.2(11) . . ?
C43 C42 C41 120.9(11) . . ?
C42 C43 C44 119.2(12) . . ?
C39 C44 C43 118.5(12) . . ?
C46 N45 C41 121.5(10) . . ?
C46 N45 Cu2 114.6(8) . . ?
C41 N45 Cu2 122.7(8) . . ?
O46 C46 N45 125.1(12) . . ?
O46 C46 C47 120.2(11) . . ?
N45 C46 C47 114.5(10) . . ?
N48 C47 C52 120.6(11) . . ?
N48 C47 C46 118.2(11) . . ?
C52 C47 C46 121.1(11) . . ?
C49 N48 C47 117.3(11) . . ?
C49 N48 Cu2 132.1(9) . . ?
C47 N48 Cu2 110.4(8) . . ?
N48 C49 C50 122.1(12) . . ?
N51 C50 C49 121.9(13) . . ?
C50 N51 C52 116.0(12) . . ?
N51 C52 C47 122.1(12) . . ?
C53 O53 Cu2 121.7(8) . . ?
C53 O54 Cu3 122.6(8) . . ?
O53 C53 O54 126.8(12) . . ?
O53 C53 C54 118.2(11) . . ?
O54 C53 C54 114.8(11) . . ?
N68 Cu4 N91 173.6(4) . . ?
N68 Cu4 O83 93.0(4) . . ?
N91 Cu4 O83 90.7(4) . . ?
N68 Cu4 N98 101.0(4) . . ?
N91 Cu4 N98 79.8(4) . . ?
O83 Cu4 N98 136.8(4) . . ?
N68 Cu4 N61 80.9(4) . . ?
N91 Cu4 N61 92.7(4) . . ?
O83 Cu4 N61 121.6(4) . . ?
N98 Cu4 N61 101.0(4) . . ?
N68 Cu4 Cu6 80.2(3) . . ?
N91 Cu4 Cu6 105.7(3) . . ?
O83 Cu4 Cu6 80.0(2) . . ?
N98 Cu4 Cu6 62.8(3) . . ?
N61 Cu4 Cu6 151.9(3) . . ?
O113 Cu5 N105 95.8(4) . . ?
O113 Cu5 N78 90.6(4) . . ?
N105 Cu5 N78 170.9(4) . . ?
O113 Cu5 N75 142.6(4) . . ?
N105 Cu5 N75 97.9(4) . . ?
N78 Cu5 N75 80.8(4) . . ?
O113 Cu5 N108 117.3(3) . . ?
N105 Cu5 N108 79.2(4) . . ?
N78 Cu5 N108 92.0(4) . . ?
N75 Cu5 N108 99.4(4) . . ?
O113 Cu5 Cu6 82.0(2) . . ?
N105 Cu5 Cu6 81.4(3) . . ?
N78 Cu5 Cu6 106.0(3) . . ?
N75 Cu5 Cu6 65.9(3) . . ?
N108 Cu5 Cu6 153.8(3) . . ?
O84 Cu6 O114 89.2(3) . . ?
O84 Cu6 N70 90.2(4) . . ?
O114 Cu6 N70 164.9(4) . . ?
O84 Cu6 N100 166.8(4) . . ?
O114 Cu6 N100 93.5(4) . . ?
N70 Cu6 N100 90.4(4) . . ?
O84 Cu6 Cu5 113.1(3) . . ?
O114 Cu6 Cu5 77.3(2) . . ?
N70 Cu6 Cu5 89.0(3) . . ?
N100 Cu6 Cu5 80.1(3) . . ?
O84 Cu6 Cu4 78.9(3) . . ?
O114 Cu6 Cu4 114.9(2) . . ?
N70 Cu6 Cu4 79.7(3) . . ?
N100 Cu6 Cu4 88.2(3) . . ?
Cu5 Cu6 Cu4 163.77(7) . . ?
C62 N61 C66 116.3(11) . . ?
C62 N61 Cu4 109.3(8) . . ?
C66 N61 Cu4 133.8(9) . . ?
N61 C62 C63 121.1(12) . . ?
N61 C62 C67 118.1(11) . . ?
C63 C62 C67 120.8(11) . . ?
N64 C63 C62 122.1(13) . . ?
C65 N64 C63 116.4(12) . . ?
N64 C65 C66 122.4(13) . . ?
N61 C66 C65 121.5(13) . . ?
O67 C67 N68 128.8(12) . . ?
O67 C67 C62 117.3(11) . . ?
N68 C67 C62 113.8(11) . . ?
C67 N68 C69 119.1(11) . . ?
C67 N68 Cu4 117.1(8) . . ?
C69 N68 Cu4 123.3(8) . . ?
N70 C69 C74 119.3(11) . . ?
N70 C69 N68 116.1(11) . . ?
C74 C69 N68 124.5(11) . . ?
C71 N70 C69 120.1(10) . . ?
C71 N70 Cu6 112.3(8) . . ?
C69 N70 Cu6 127.6(8) . . ?
N70 C71 C72 122.1(11) . . ?
N70 C71 N75 112.9(10) . . ?
C72 C71 N75 125.0(11) . . ?
C73 C72 C71 118.2(12) . . ?
C72 C73 C74 120.5(12) . . ?
C73 C74 C69 119.8(12) . . ?
C76 N75 C71 118.1(10) . . ?
C76 N75 Cu5 114.8(8) . . ?
C71 N75 Cu5 126.4(8) . . ?
O76 C76 N75 130.2(12) . . ?
O76 C76 C77 118.8(12) . . ?
N75 C76 C77 110.7(11) . . ?
N78 C77 C82 121.6(11) . . ?
N78 C77 C76 115.9(11) . . ?
C82 C77 C76 122.4(12) . . ?
C79 N78 C77 116.1(11) . . ?
C79 N78 Cu5 129.8(9) . . ?
C77 N78 Cu5 113.0(8) . . ?
N78 C79 C80 120.9(12) . . ?
N81 C80 C79 123.4(13) . . ?
C80 N81 C82 116.2(13) . . ?
N81 C82 C77 121.6(13) . . ?
C83 O83 Cu4 123.3(8) . . ?
C83 O84 Cu6 124.0(8) . . ?
O83 C83 O84 124.6(12) . . ?
O83 C83 C84 119.0(12) . . ?
O84 C83 C84 116.2(12) . . ?
C96 N91 C92 115.9(11) . . ?
C96 N91 Cu4 127.6(9) . . ?
C92 N91 Cu4 116.4(8) . . ?
N91 C92 C93 121.8(11) . . ?
N91 C92 C97 114.8(10) . . ?
C93 C92 C97 123.4(11) . . ?
C92 C93 N94 121.9(13) . . ?
C95 N94 C93 114.5(12) . . ?
N94 C95 C96 123.4(13) . . ?
N91 C96 C95 122.4(13) . . ?
O97 C97 N98 128.0(12) . . ?
O97 C97 C92 119.5(11) . . ?
N98 C97 C92 112.5(11) . . ?
C97 N98 C99 119.3(10) . . ?
C97 N98 Cu4 115.4(8) . . ?
C99 N98 Cu4 124.9(8) . . ?
N100 C99 C104 120.7(11) . . ?
N100 C99 N98 114.0(11) . . ?
C104 C99 N98 124.9(11) . . ?
C99 N100 C101 123.0(11) . . ?
C99 N100 Cu6 110.0(8) . . ?
C101 N100 Cu6 127.0(8) . . ?
N100 C101 C102 117.8(11) . . ?
N100 C101 N105 115.6(11) . . ?
C102 C101 N105 126.5(11) . . ?
C103 C102 C101 120.4(12) . . ?
C102 C103 C104 120.3(12) . . ?
C99 C104 C103 117.8(12) . . ?
C106 N105 C101 121.2(11) . . ?
C106 N105 Cu5 116.5(8) . . ?
C101 N105 Cu5 122.2(8) . . ?
O106 C106 N105 127.1(12) . . ?
O106 C106 C107 118.3(11) . . ?
N105 C106 C107 114.6(11) . . ?
N108 C107 C112 119.8(12) . . ?
N108 C107 C106 118.0(11) . . ?
C112 C107 C106 122.0(12) . . ?
C107 N108 C109 118.6(11) . . ?
C107 N108 Cu5 107.5(8) . . ?
C109 N108 Cu5 132.5(8) . . ?
N108 C109 C110 119.9(12) . . ?
N111 C110 C109 124.0(12) . . ?
C110 N111 C112 114.4(12) . . ?
N111 C112 C107 123.4(13) . . ?
C113 O113 Cu5 119.8(8) . . ?
C113 O114 Cu6 124.7(8) . . ?
O113 C113 O114 124.1(12) . . ?
O113 C113 C114 118.6(11) . . ?
O114 C113 C114 117.2(11) . . ?
N201 C202 C203 179.2(17) . . ?
N204 C205 C206 176(3) . . ?
N207 C208 C209 176(3) . . ?

loop_
_geom_bond_atom_site_label_1
_geom_bond_atom_site_label_2
_geom_bond_distance
_geom_bond_site_symmetry_2
_geom_bond_publ_flag
Cu1 N8 1.972(10) . ?
Cu1 O23 1.978(9) . ?
Cu1 N31 2.032(11) . ?
Cu1 N38 2.107(11) . ?
Cu1 N1 2.122(11) . ?
Cu1 Cu3 3.035(2) . ?
Cu2 N45 1.993(9) . ?
Cu2 N18 2.015(10) . ?
Cu2 O53 2.024(8) . ?
Cu2 N15 2.103(10) . ?
Cu2 N48 2.112(10) . ?
Cu2 Cu3 2.945(2) . ?
Cu3 O24 1.947(9) . ?
Cu3 O54 1.954(8) . ?
Cu3 N10 1.965(10) . ?
Cu3 N40 1.984(10) . ?
N1 C6 1.305(17) . ?
N1 C2 1.356(16) . ?
C2 C3 1.412(18) . ?
C2 C7 1.461(18) . ?
C3 N4 1.362(17) . ?
N4 C5 1.319(18) . ?
C5 C6 1.406(19) . ?
C7 O7 1.241(14) . ?
C7 N8 1.364(15) . ?
N8 C9 1.371(15) . ?
C9 N10 1.348(15) . ?
C9 C14 1.414(17) . ?
N10 C11 1.377(16) . ?
C11 C12 1.387(17) . ?
C11 N15 1.391(15) . ?
C12 C13 1.403(17) . ?
C13 C14 1.352(18) . ?
N15 C16 1.316(15) . ?
C16 O16 1.235(15) . ?
C16 C17 1.528(17) . ?
C17 N18 1.336(15) . ?
C17 C22 1.378(17) . ?
N18 C19 1.330(16) . ?
C19 C20 1.384(17) . ?
C20 N21 1.318(16) . ?
N21 C22 1.370(17) . ?
O23 C23 1.246(15) . ?
O24 C23 1.298(15) . ?
C23 C24 1.468(18) . ?
N31 C32 1.346(16) . ?
N31 C36 1.371(17) . ?
C32 C33 1.388(18) . ?
C32 C37 1.504(19) . ?
C33 N34 1.301(17) . ?
N34 C35 1.343(18) . ?
C35 C36 1.406(19) . ?
C37 O37 1.252(15) . ?
C37 N38 1.333(16) . ?
N38 C39 1.397(16) . ?
C39 N40 1.338(15) . ?
C39 C44 1.381(17) . ?
N40 C41 1.362(15) . ?
C41 N45 1.365(15) . ?
C41 C42 1.415(16) . ?
C42 C43 1.363(17) . ?
C43 C44 1.402(18) . ?
N45 C46 1.360(15) . ?
C46 O46 1.242(14) . ?
C46 C47 1.480(17) . ?
C47 N48 1.316(15) . ?
C47 C52 1.410(17) . ?
N48 C49 1.315(16) . ?
C49 C50 1.399(18) . ?
C50 N51 1.309(16) . ?
N51 C52 1.339(16) . ?
O53 C53 1.251(14) . ?
O54 C53 1.265(14) . ?
C53 C54 1.533(17) . ?
Cu4 N68 1.965(10) . ?
Cu4 N91 1.982(10) . ?
Cu4 O83 1.991(8) . ?
Cu4 N98 2.046(10) . ?
Cu4 N61 2.165(10) . ?
Cu4 Cu6 2.887(2) . ?
Cu5 O113 1.987(8) . ?
Cu5 N105 1.986(10) . ?
Cu5 N78 2.000(10) . ?
Cu5 N75 2.037(10) . ?
Cu5 N108 2.181(9) . ?
Cu5 Cu6 2.798(2) . ?
Cu6 O84 1.948(8) . ?
Cu6 O114 1.971(8) . ?
Cu6 N70 1.994(10) . ?
Cu6 N100 2.000(10) . ?
N61 C62 1.328(15) . ?
N61 C66 1.346(16) . ?
C62 C63 1.381(17) . ?
C62 C67 1.510(17) . ?
C63 N64 1.323(16) . ?
N64 C65 1.322(16) . ?
C65 C66 1.360(18) . ?
C67 O67 1.228(14) . ?
C67 N68 1.353(15) . ?
N68 C69 1.387(16) . ?
C69 N70 1.357(15) . ?
C69 C74 1.392(17) . ?
N70 C71 1.344(15) . ?
C71 C72 1.375(16) . ?
C71 N75 1.410(14) . ?
C72 C73 1.368(17) . ?
C73 C74 1.369(17) . ?
N75 C76 1.359(16) . ?
C76 O76 1.217(15) . ?
C76 C77 1.544(17) . ?
C77 N78 1.352(15) . ?
C77 C82 1.368(17) . ?
N78 C79 1.327(15) . ?
C79 C80 1.387(17) . ?
C80 N81 1.299(17) . ?
N81 C82 1.345(17) . ?
O83 C83 1.265(14) . ?
O84 C83 1.303(14) . ?
C83 C84 1.496(19) . ?
N91 C96 1.335(15) . ?
N91 C92 1.350(15) . ?
C92 C93 1.357(17) . ?
C92 C97 1.500(17) . ?
C93 N94 1.390(17) . ?
N94 C95 1.319(17) . ?
C95 C96 1.360(18) . ?
C97 O97 1.263(15) . ?
C97 N98 1.352(15) . ?
N98 C99 1.401(15) . ?
C99 N100 1.346(16) . ?
C99 C104 1.369(17) . ?
N100 C101 1.349(15) . ?
C101 C102 1.388(17) . ?
C101 N105 1.396(16) . ?
C102 C103 1.371(17) . ?
C103 C104 1.402(17) . ?
N105 C106 1.317(15) . ?
C106 O106 1.256(14) . ?
C106 C107 1.486(17) . ?
C107 N108 1.327(15) . ?
C107 C112 1.396(18) . ?
N108 C109 1.351(15) . ?
C109 C110 1.375(17) . ?
C110 N111 1.339(16) . ?
N111 C112 1.349(16) . ?
O113 C113 1.243(14) . ?
O114 C113 1.294(14) . ?
C113 C114 1.503(18) . ?
N201 C202 1.124(17) . ?
C202 C203 1.438(19) . ?
N204 C205 1.16(2) . ?
C205 C206 1.43(3) . ?
N207 C208 1.14(2) . ?
C208 C209 1.39(3) . ?

loop_
_geom_torsion_atom_site_label_1
_geom_torsion_atom_site_label_2
_geom_torsion_atom_site_label_3
_geom_torsion_atom_site_label_4
_geom_torsion
_geom_torsion_site_symmetry_1
_geom_torsion_site_symmetry_2
_geom_torsion_site_symmetry_3
_geom_torsion_site_symmetry_4
_geom_torsion_publ_flag
N45 Cu2 Cu3 O24 162.6(4) . . . . ?
N18 Cu2 Cu3 O24 -16.1(4) . . . . ?
O53 Cu2 Cu3 O24 -102.3(4) . . . . ?
N15 Cu2 Cu3 O24 52.0(4) . . . . ?
N48 Cu2 Cu3 O24 123.8(7) . . . . ?
N45 Cu2 Cu3 O54 -118.5(4) . . . . ?
N18 Cu2 Cu3 O54 62.8(4) . . . . ?
O53 Cu2 Cu3 O54 -23.4(3) . . . . ?
N15 Cu2 Cu3 O54 130.9(4) . . . . ?
N48 Cu2 Cu3 O54 -157.3(7) . . . . ?
N45 Cu2 Cu3 N10 69.6(4) . . . . ?
N18 Cu2 Cu3 N10 -109.1(4) . . . . ?
O53 Cu2 Cu3 N10 164.7(4) . . . . ?
N15 Cu2 Cu3 N10 -41.0(4) . . . . ?
N48 Cu2 Cu3 N10 30.8(7) . . . . ?
N45 Cu2 Cu3 N40 -23.9(4) . . . . ?
N18 Cu2 Cu3 N40 157.3(4) . . . . ?
O53 Cu2 Cu3 N40 71.2(4) . . . . ?
N15 Cu2 Cu3 N40 -134.5(4) . . . . ?
N48 Cu2 Cu3 N40 -62.7(7) . . . . ?
N45 Cu2 Cu3 Cu1 17.6(4) . . . . ?
N18 Cu2 Cu3 Cu1 -161.2(4) . . . . ?
O53 Cu2 Cu3 Cu1 112.7(3) . . . . ?
N15 Cu2 Cu3 Cu1 -93.0(3) . . . . ?
N48 Cu2 Cu3 Cu1 -21.2(7) . . . . ?
N8 Cu1 Cu3 O24 -118.5(4) . . . . ?
O23 Cu1 Cu3 O24 -20.1(4) . . . . ?
N31 Cu1 Cu3 O24 61.9(4) . . . . ?
N38 Cu1 Cu3 O24 127.3(4) . . . . ?
N1 Cu1 Cu3 O24 -172.0(6) . . . . ?
N8 Cu1 Cu3 O54 161.4(4) . . . . ?
O23 Cu1 Cu3 O54 -100.2(4) . . . . ?
N31 Cu1 Cu3 O54 -18.2(4) . . . . ?
N38 Cu1 Cu3 O54 47.2(4) . . . . ?
N1 Cu1 Cu3 O54 107.9(6) . . . . ?
N8 Cu1 Cu3 N10 -22.7(4) . . . . ?
O23 Cu1 Cu3 N10 75.7(4) . . . . ?
N31 Cu1 Cu3 N10 157.8(4) . . . . ?
N38 Cu1 Cu3 N10 -136.8(4) . . . . ?
N1 Cu1 Cu3 N10 -76.2(6) . . . . ?
N8 Cu1 Cu3 N40 71.1(4) . . . . ?
O23 Cu1 Cu3 N40 169.6(4) . . . . ?
N31 Cu1 Cu3 N40 -108.4(4) . . . . ?
N38 Cu1 Cu3 N40 -43.0(4) . . . . ?
N1 Cu1 Cu3 N40 17.6(6) . . . . ?
N8 Cu1 Cu3 Cu2 30.6(4) . . . . ?
O23 Cu1 Cu3 Cu2 129.0(3) . . . . ?
N31 Cu1 Cu3 Cu2 -149.0(4) . . . . ?
N38 Cu1 Cu3 Cu2 -83.6(4) . . . . ?
N1 Cu1 Cu3 Cu2 -22.9(6) . . . . ?
N8 Cu1 N1 C6 -179.1(13) . . . . ?
O23 Cu1 N1 C6 93.6(13) . . . . ?
N31 Cu1 N1 C6 1.7(13) . . . . ?
N38 Cu1 N1 C6 -78.3(13) . . . . ?
Cu3 Cu1 N1 C6 -127.2(11) . . . . ?
N8 Cu1 N1 C2 -11.7(9) . . . . ?
O23 Cu1 N1 C2 -99.0(9) . . . . ?
N31 Cu1 N1 C2 169.2(9) . . . . ?
N38 Cu1 N1 C2 89.1(9) . . . . ?
Cu3 Cu1 N1 C2 40.2(11) . . . . ?
C6 N1 C2 C3 0(2) . . . . ?
Cu1 N1 C2 C3 -168.5(10) . . . . ?
C6 N1 C2 C7 -178.4(12) . . . . ?
Cu1 N1 C2 C7 12.6(15) . . . . ?
N1 C2 C3 N4 1(2) . . . . ?
C7 C2 C3 N4 179.4(13) . . . . ?
C2 C3 N4 C5 0(2) . . . . ?
C3 N4 C5 C6 -2(2) . . . . ?
C2 N1 C6 C5 -2(2) . . . . ?
Cu1 N1 C6 C5 163.7(10) . . . . ?
N4 C5 C6 N1 4(2) . . . . ?
N1 C2 C7 O7 175.3(11) . . . . ?
C3 C2 C7 O7 -4(2) . . . . ?
N1 C2 C7 N8 -5.6(18) . . . . ?
C3 C2 C7 N8 175.6(12) . . . . ?
O7 C7 N8 C9 -8(2) . . . . ?
C2 C7 N8 C9 173.2(11) . . . . ?
O7 C7 N8 Cu1 173.4(11) . . . . ?
C2 C7 N8 Cu1 -5.6(14) . . . . ?
O23 Cu1 N8 C7 145.3(9) . . . . ?
N31 Cu1 N8 C7 30(11) . . . . ?
N38 Cu1 N8 C7 -88.1(9) . . . . ?
N1 Cu1 N8 C7 9.6(9) . . . . ?
Cu3 Cu1 N8 C7 -140.8(9) . . . . ?
O23 Cu1 N8 C9 -33.4(10) . . . . ?
N31 Cu1 N8 C9 -149(10) . . . . ?
N38 Cu1 N8 C9 93.2(10) . . . . ?
N1 Cu1 N8 C9 -169.0(10) . . . . ?
Cu3 Cu1 N8 C9 40.5(9) . . . . ?
C7 N8 C9 N10 138.4(11) . . . . ?
Cu1 N8 C9 N10 -43.0(15) . . . . ?
C7 N8 C9 C14 -45.0(17) . . . . ?
Cu1 N8 C9 C14 133.6(11) . . . . ?
N8 C9 N10 C11 179.7(10) . . . . ?
C14 C9 N10 C11 2.9(17) . . . . ?
N8 C9 N10 Cu3 6.0(15) . . . . ?
C14 C9 N10 Cu3 -170.8(9) . . . . ?
O24 Cu3 N10 C9 92.9(10) . . . . ?
O54 Cu3 N10 C9 -177.4(11) . . . . ?
N40 Cu3 N10 C9 -70.4(10) . . . . ?
Cu2 Cu3 N10 C9 -148.6(10) . . . . ?
Cu1 Cu3 N10 C9 15.5(9) . . . . ?
O24 Cu3 N10 C11 -81.4(8) . . . . ?
O54 Cu3 N10 C11 8.4(18) . . . . ?
N40 Cu3 N10 C11 115.3(8) . . . . ?
Cu2 Cu3 N10 C11 37.2(8) . . . . ?
Cu1 Cu3 N10 C11 -158.8(8) . . . . ?
C9 N10 C11 C12 -1.8(18) . . . . ?
Cu3 N10 C11 C12 172.9(9) . . . . ?
C9 N10 C11 N15 177.2(10) . . . . ?
Cu3 N10 C11 N15 -8.1(13) . . . . ?
N10 C11 C12 C13 0.4(18) . . . . ?
N15 C11 C12 C13 -178.4(12) . . . . ?
C11 C12 C13 C14 -0.3(19) . . . . ?
C12 C13 C14 C9 1(2) . . . . ?
N10 C9 C14 C13 -2.7(18) . . . . ?
N8 C9 C14 C13 -179.2(12) . . . . ?
N10 C11 N15 C16 136.7(11) . . . . ?
C12 C11 N15 C16 -44.4(18) . . . . ?
N10 C11 N15 Cu2 -55.7(14) . . . . ?
C12 C11 N15 Cu2 123.2(12) . . . . ?
N45 Cu2 N15 C16 160.6(9) . . . . ?
N18 Cu2 N15 C16 -13.4(9) . . . . ?
O53 Cu2 N15 C16 -93.5(9) . . . . ?
N48 Cu2 N15 C16 76.1(9) . . . . ?
Cu3 Cu2 N15 C16 -128.9(9) . . . . ?
N45 Cu2 N15 C11 -7.4(11) . . . . ?
N18 Cu2 N15 C11 178.5(11) . . . . ?
O53 Cu2 N15 C11 98.4(10) . . . . ?
N48 Cu2 N15 C11 -92.0(10) . . . . ?
Cu3 Cu2 N15 C11 63.0(9) . . . . ?
C11 N15 C16 O16 0(2) . . . . ?
Cu2 N15 C16 O16 -168.7(12) . . . . ?
C11 N15 C16 C17 -173.3(11) . . . . ?
Cu2 N15 C16 C17 17.6(13) . . . . ?
O16 C16 C17 N18 171.7(12) . . . . ?
N15 C16 C17 N18 -13.7(16) . . . . ?
O16 C16 C17 C22 -8.4(19) . . . . ?
N15 C16 C17 C22 166.2(12) . . . . ?
C22 C17 N18 C19 -0.2(18) . . . . ?
C16 C17 N18 C19 179.6(11) . . . . ?
C22 C17 N18 Cu2 -177.5(10) . . . . ?
C16 C17 N18 Cu2 2.4(14) . . . . ?
N45 Cu2 N18 C19 76(4) . . . . ?
O53 Cu2 N18 C19 -38.0(11) . . . . ?
N15 Cu2 N18 C19 -171.7(11) . . . . ?
N48 Cu2 N18 C19 80.0(11) . . . . ?
Cu3 Cu2 N18 C19 -115.8(10) . . . . ?
N45 Cu2 N18 C17 -107(4) . . . . ?
O53 Cu2 N18 C17 139.1(9) . . . . ?
N15 Cu2 N18 C17 5.3(9) . . . . ?
N48 Cu2 N18 C17 -102.9(9) . . . . ?
Cu3 Cu2 N18 C17 61.3(9) . . . . ?
C17 N18 C19 C20 -0.7(19) . . . . ?
Cu2 N18 C19 C20 176.2(9) . . . . ?
N18 C19 C20 N21 1(2) . . . . ?
C19 C20 N21 C22 0.0(19) . . . . ?
C20 N21 C22 C17 -1.0(19) . . . . ?
N18 C17 C22 N21 1(2) . . . . ?
C16 C17 C22 N21 -178.7(12) . . . . ?
N8 Cu1 O23 C23 105.6(11) . . . . ?
N31 Cu1 O23 C23 -76.6(11) . . . . ?
N38 Cu1 O23 C23 -2.0(12) . . . . ?
N1 Cu1 O23 C23 -172.3(10) . . . . ?
Cu3 Cu1 O23 C23 31.9(10) . . . . ?
O54 Cu3 O24 C23 136.1(10) . . . . ?
N10 Cu3 O24 C23 -60.5(10) . . . . ?
N40 Cu3 O24 C23 50.9(18) . . . . ?
Cu2 Cu3 O24 C23 -150.4(9) . . . . ?
Cu1 Cu3 O24 C23 18.0(10) . . . . ?
Cu1 O23 C23 O24 -31.4(18) . . . . ?
Cu1 O23 C23 C24 148.2(10) . . . . ?
Cu3 O24 C23 O23 -1.7(19) . . . . ?
Cu3 O24 C23 C24 178.6(9) . . . . ?
N8 Cu1 N31 C32 -117(10) . . . . ?
O23 Cu1 N31 C32 127.7(9) . . . . ?
N38 Cu1 N31 C32 1.7(9) . . . . ?
N1 Cu1 N31 C32 -96.6(10) . . . . ?
Cu3 Cu1 N31 C32 53.9(10) . . . . ?
N8 Cu1 N31 C36 71(11) . . . . ?
O23 Cu1 N31 C36 -45.1(11) . . . . ?
N38 Cu1 N31 C36 -171.2(12) . . . . ?
N1 Cu1 N31 C36 90.6(11) . . . . ?
Cu3 Cu1 N31 C36 -119.0(11) . . . . ?
C36 N31 C32 C33 -0.6(19) . . . . ?
Cu1 N31 C32 C33 -174.2(10) . . . . ?
C36 N31 C32 C37 176.9(11) . . . . ?
Cu1 N31 C32 C37 3.3(15) . . . . ?
N31 C32 C33 N34 -1(2) . . . . ?
C37 C32 C33 N34 -178.4(13) . . . . ?
C32 C33 N34 C35 1(2) . . . . ?
C33 N34 C35 C36 0(2) . . . . ?
C32 N31 C36 C35 1.8(19) . . . . ?
Cu1 N31 C36 C35 174.6(10) . . . . ?
N34 C35 C36 N31 -2(2) . . . . ?
N31 C32 C37 O37 172.5(12) . . . . ?
C33 C32 C37 O37 -10(2) . . . . ?
N31 C32 C37 N38 -9.2(17) . . . . ?
C33 C32 C37 N38 168.2(12) . . . . ?
O37 C37 N38 C39 -4(2) . . . . ?
C32 C37 N38 C39 178.1(11) . . . . ?
O37 C37 N38 Cu1 -171.5(11) . . . . ?
C32 C37 N38 Cu1 10.4(14) . . . . ?
N8 Cu1 N38 C37 170.8(9) . . . . ?
O23 Cu1 N38 C37 -85.5(9) . . . . ?
N31 Cu1 N38 C37 -7.0(9) . . . . ?
N1 Cu1 N38 C37 87.7(9) . . . . ?
Cu3 Cu1 N38 C37 -124.7(9) . . . . ?
N8 Cu1 N38 C39 3.6(10) . . . . ?
O23 Cu1 N38 C39 107.4(10) . . . . ?
N31 Cu1 N38 C39 -174.1(10) . . . . ?
N1 Cu1 N38 C39 -79.5(10) . . . . ?
Cu3 Cu1 N38 C39 68.1(9) . . . . ?
C37 N38 C39 N40 129.0(12) . . . . ?
Cu1 N38 C39 N40 -64.6(13) . . . . ?
C37 N38 C39 C44 -54.0(17) . . . . ?
Cu1 N38 C39 C44 112.5(12) . . . . ?
C44 C39 N40 C41 -0.2(19) . . . . ?
N38 C39 N40 C41 177.0(10) . . . . ?
C44 C39 N40 Cu3 178.2(10) . . . . ?
N38 C39 N40 Cu3 -4.7(13) . . . . ?
O24 Cu3 N40 C39 4.0(18) . . . . ?
O54 Cu3 N40 C39 -80.4(8) . . . . ?
N10 Cu3 N40 C39 115.5(9) . . . . ?
Cu2 Cu3 N40 C39 -157.0(8) . . . . ?
Cu1 Cu3 N40 C39 36.2(8) . . . . ?
O24 Cu3 N40 C41 -177.8(11) . . . . ?
O54 Cu3 N40 C41 97.8(10) . . . . ?
N10 Cu3 N40 C41 -66.3(11) . . . . ?
Cu2 Cu3 N40 C41 21.2(10) . . . . ?
Cu1 Cu3 N40 C41 -145.6(10) . . . . ?
C39 N40 C41 N45 176.2(11) . . . . ?
Cu3 N40 C41 N45 -1.9(16) . . . . ?
C39 N40 C41 C42 -1.0(17) . . . . ?
Cu3 N40 C41 C42 -179.0(8) . . . . ?
N40 C41 C42 C43 1.7(18) . . . . ?
N45 C41 C42 C43 -175.2(12) . . . . ?
C41 C42 C43 C44 -1.3(18) . . . . ?
N40 C39 C44 C43 0.6(19) . . . . ?
N38 C39 C44 C43 -176.2(12) . . . . ?
C42 C43 C44 C39 0.2(19) . . . . ?
N40 C41 N45 C46 158.7(11) . . . . ?
C42 C41 N45 C46 -24.4(18) . . . . ?
N40 C41 N45 Cu2 -34.6(14) . . . . ?
C42 C41 N45 Cu2 142.3(10) . . . . ?
N18 Cu2 N45 C46 14(4) . . . . ?
O53 Cu2 N45 C46 127.3(9) . . . . ?
N15 Cu2 N45 C46 -97.6(9) . . . . ?
N48 Cu2 N45 C46 9.4(9) . . . . ?
Cu3 Cu2 N45 C46 -155.0(9) . . . . ?
N18 Cu2 N45 C41 -154(4) . . . . ?
O53 Cu2 N45 C41 -40.2(9) . . . . ?
N15 Cu2 N45 C41 94.9(9) . . . . ?
N48 Cu2 N45 C41 -158.1(10) . . . . ?
Cu3 Cu2 N45 C41 37.4(9) . . . . ?
C41 N45 C46 O46 -16(2) . . . . ?
Cu2 N45 C46 O46 176.5(10) . . . . ?
C41 N45 C46 C47 159.4(11) . . . . ?
Cu2 N45 C46 C47 -8.2(14) . . . . ?
O46 C46 C47 N48 175.6(12) . . . . ?
N45 C46 C47 N48 0.1(17) . . . . ?
O46 C46 C47 C52 -1.9(19) . . . . ?
N45 C46 C47 C52 -177.4(12) . . . . ?
C52 C47 N48 C49 0.6(18) . . . . ?
C46 C47 N48 C49 -176.9(11) . . . . ?
C52 C47 N48 Cu2 -175.1(10) . . . . ?
C46 C47 N48 Cu2 7.5(14) . . . . ?
N45 Cu2 N48 C49 176.2(12) . . . . ?
N18 Cu2 N48 C49 -3.3(12) . . . . ?
O53 Cu2 N48 C49 87.8(12) . . . . ?
N15 Cu2 N48 C49 -83.6(12) . . . . ?
Cu3 Cu2 N48 C49 -145.3(9) . . . . ?
N45 Cu2 N48 C47 -9.1(8) . . . . ?
N18 Cu2 N48 C47 171.4(9) . . . . ?
O53 Cu2 N48 C47 -97.5(8) . . . . ?
N15 Cu2 N48 C47 91.1(8) . . . . ?
Cu3 Cu2 N48 C47 29.5(13) . . . . ?
C47 N48 C49 C50 0.9(18) . . . . ?
Cu2 N48 C49 C50 175.4(9) . . . . ?
N48 C49 C50 N51 -1(2) . . . . ?
C49 C50 N51 C52 -0.4(19) . . . . ?
C50 N51 C52 C47 1.9(19) . . . . ?
N48 C47 C52 N51 -2(2) . . . . ?
C46 C47 C52 N51 175.4(12) . . . . ?
N45 Cu2 O53 C53 99.4(9) . . . . ?
N18 Cu2 O53 C53 -86.3(9) . . . . ?
N15 Cu2 O53 C53 -10.4(11) . . . . ?
N48 Cu2 O53 C53 -179.2(8) . . . . ?
Cu3 Cu2 O53 C53 20.9(8) . . . . ?
O24 Cu3 O54 C53 155.5(10) . . . . ?
N10 Cu3 O54 C53 64.7(17) . . . . ?
N40 Cu3 O54 C53 -42.4(10) . . . . ?
Cu2 Cu3 O54 C53 35.1(9) . . . . ?
Cu1 Cu3 O54 C53 -129.4(9) . . . . ?
Cu2 O53 C53 O54 -2.7(17) . . . . ?
Cu2 O53 C53 C54 -177.4(8) . . . . ?
Cu3 O54 C53 O53 -33.4(17) . . . . ?
Cu3 O54 C53 C54 141.5(9) . . . . ?
O113 Cu5 Cu6 O84 -107.7(4) . . . . ?
N105 Cu5 Cu6 O84 155.2(4) . . . . ?
N78 Cu5 Cu6 O84 -19.3(4) . . . . ?
N75 Cu5 Cu6 O84 52.6(4) . . . . ?
N108 Cu5 Cu6 O84 112.4(6) . . . . ?
O113 Cu5 Cu6 O114 -24.0(3) . . . . ?
N105 Cu5 Cu6 O114 -121.1(4) . . . . ?
N78 Cu5 Cu6 O114 64.3(4) . . . . ?
N75 Cu5 Cu6 O114 136.2(4) . . . . ?
N108 Cu5 Cu6 O114 -163.9(6) . . . . ?
O113 Cu5 Cu6 N70 162.5(4) . . . . ?
N105 Cu5 Cu6 N70 65.4(4) . . . . ?
N78 Cu5 Cu6 N70 -109.1(4) . . . . ?
N75 Cu5 Cu6 N70 -37.3(4) . . . . ?
N108 Cu5 Cu6 N70 22.6(7) . . . . ?
O113 Cu5 Cu6 N100 71.9(4) . . . . ?
N105 Cu5 Cu6 N100 -25.2(4) . . . . ?
N78 Cu5 Cu6 N100 160.3(4) . . . . ?
N75 Cu5 Cu6 N100 -127.9(4) . . . . ?
N108 Cu5 Cu6 N100 -68.0(7) . . . . ?
O113 Cu5 Cu6 Cu4 116.6(3) . . . . ?
N105 Cu5 Cu6 Cu4 19.5(4) . . . . ?
N78 Cu5 Cu6 Cu4 -155.1(4) . . . . ?
N75 Cu5 Cu6 Cu4 -83.2(4) . . . . ?
N108 Cu5 Cu6 Cu4 -23.4(7) . . . . ?
N68 Cu4 Cu6 O84 -115.2(4) . . . . ?
N91 Cu4 Cu6 O84 67.5(4) . . . . ?
O83 Cu4 Cu6 O84 -20.4(4) . . . . ?
N98 Cu4 Cu6 O84 137.0(4) . . . . ?
N61 Cu4 Cu6 O84 -163.4(6) . . . . ?
N68 Cu4 Cu6 O114 160.9(4) . . . . ?
N91 Cu4 Cu6 O114 -16.4(4) . . . . ?
O83 Cu4 Cu6 O114 -104.3(4) . . . . ?
N98 Cu4 Cu6 O114 53.0(4) . . . . ?
N61 Cu4 Cu6 O114 112.6(6) . . . . ?
N68 Cu4 Cu6 N70 -22.9(4) . . . . ?
N91 Cu4 Cu6 N70 159.7(4) . . . . ?
O83 Cu4 Cu6 N70 71.9(4) . . . . ?
N98 Cu4 Cu6 N70 -130.8(4) . . . . ?
N61 Cu4 Cu6 N70 -71.2(6) . . . . ?
N68 Cu4 Cu6 N100 67.8(4) . . . . ?
N91 Cu4 Cu6 N100 -109.5(4) . . . . ?
O83 Cu4 Cu6 N100 162.6(4) . . . . ?
N98 Cu4 Cu6 N100 -40.0(4) . . . . ?
N61 Cu4 Cu6 N100 19.6(7) . . . . ?
N68 Cu4 Cu6 Cu5 24.0(4) . . . . ?
N91 Cu4 Cu6 Cu5 -153.4(4) . . . . ?
O83 Cu4 Cu6 Cu5 118.8(4) . . . . ?
N98 Cu4 Cu6 Cu5 -83.9(4) . . . . ?
N61 Cu4 Cu6 Cu5 -24.3(7) . . . . ?
N68 Cu4 N61 C62 -6.6(8) . . . . ?
N91 Cu4 N61 C62 173.1(8) . . . . ?
O83 Cu4 N61 C62 -94.5(9) . . . . ?
N98 Cu4 N61 C62 92.9(9) . . . . ?
Cu6 Cu4 N61 C62 41.5(12) . . . . ?
N68 Cu4 N61 C66 -177.2(12) . . . . ?
N91 Cu4 N61 C66 2.5(12) . . . . ?
O83 Cu4 N61 C66 94.9(12) . . . . ?
N98 Cu4 N61 C66 -77.7(12) . . . . ?
Cu6 Cu4 N61 C66 -129.1(10) . . . . ?
C66 N61 C62 C63 -2.9(18) . . . . ?
Cu4 N61 C62 C63 -175.3(10) . . . . ?
C66 N61 C62 C67 177.2(11) . . . . ?
Cu4 N61 C62 C67 4.7(13) . . . . ?
N61 C62 C63 N64 1(2) . . . . ?
C67 C62 C63 N64 -179.3(12) . . . . ?
C62 C63 N64 C65 1.6(19) . . . . ?
C63 N64 C65 C66 -2(2) . . . . ?
C62 N61 C66 C65 2.9(18) . . . . ?
Cu4 N61 C66 C65 173.0(9) . . . . ?
N64 C65 C66 N61 -1(2) . . . . ?
N61 C62 C67 O67 178.4(11) . . . . ?
C63 C62 C67 O67 -1.5(18) . . . . ?
N61 C62 C67 N68 1.2(16) . . . . ?
C63 C62 C67 N68 -178.7(11) . . . . ?
O67 C67 N68 C69 -11.7(19) . . . . ?
C62 C67 N68 C69 165.1(11) . . . . ?
O67 C67 N68 Cu4 175.7(11) . . . . ?
C62 C67 N68 Cu4 -7.5(13) . . . . ?
N91 Cu4 N68 C67 5(4) . . . . ?
O83 Cu4 N68 C67 129.4(9) . . . . ?
N98 Cu4 N68 C67 -91.7(9) . . . . ?
N61 Cu4 N68 C67 7.8(9) . . . . ?
Cu6 Cu4 N68 C67 -151.3(9) . . . . ?
N91 Cu4 N68 C69 -167(3) . . . . ?
O83 Cu4 N68 C69 -42.9(10) . . . . ?
N98 Cu4 N68 C69 96.1(10) . . . . ?
N61 Cu4 N68 C69 -164.4(10) . . . . ?
Cu6 Cu4 N68 C69 36.5(9) . . . . ?
C67 N68 C69 N70 153.7(11) . . . . ?
Cu4 N68 C69 N70 -34.2(14) . . . . ?
C67 N68 C69 C74 -31.0(18) . . . . ?
Cu4 N68 C69 C74 141.1(10) . . . . ?
C74 C69 N70 C71 2.5(17) . . . . ?
N68 C69 N70 C71 178.0(10) . . . . ?
C74 C69 N70 Cu6 -175.5(8) . . . . ?
N68 C69 N70 Cu6 0.0(15) . . . . ?
O84 Cu6 N70 C71 -80.5(8) . . . . ?
O114 Cu6 N70 C71 7.4(19) . . . . ?
N100 Cu6 N70 C71 112.7(8) . . . . ?
Cu5 Cu6 N70 C71 32.6(8) . . . . ?
Cu4 Cu6 N70 C71 -159.2(8) . . . . ?
O84 Cu6 N70 C69 97.7(10) . . . . ?
O114 Cu6 N70 C69 -174.4(12) . . . . ?
N100 Cu6 N70 C69 -69.1(10) . . . . ?
Cu5 Cu6 N70 C69 -149.2(10) . . . . ?
Cu4 Cu6 N70 C69 19.0(9) . . . . ?
C69 N70 C71 C72 -2.9(17) . . . . ?
Cu6 N70 C71 C72 175.5(9) . . . . ?
C69 N70 C71 N75 177.4(10) . . . . ?
Cu6 N70 C71 N75 -4.3(12) . . . . ?
N70 C71 C72 C73 1.0(18) . . . . ?
N75 C71 C72 C73 -179.3(11) . . . . ?
C71 C72 C73 C74 1.2(18) . . . . ?
C72 C73 C74 C69 -1.5(18) . . . . ?
N70 C69 C74 C73 -0.4(18) . . . . ?
N68 C69 C74 C73 -175.5(11) . . . . ?
N70 C71 N75 C76 137.9(11) . . . . ?
C72 C71 N75 C76 -41.8(16) . . . . ?
N70 C71 N75 Cu5 -52.5(13) . . . . ?
C72 C71 N75 Cu5 127.7(11) . . . . ?
O113 Cu5 N75 C76 -97.8(10) . . . . ?
N105 Cu5 N75 C76 151.9(8) . . . . ?
N78 Cu5 N75 C76 -19.0(8) . . . . ?
N108 Cu5 N75 C76 71.6(9) . . . . ?
Cu6 Cu5 N75 C76 -131.2(9) . . . . ?
O113 Cu5 N75 C71 92.4(10) . . . . ?
N105 Cu5 N75 C71 -18.0(10) . . . . ?
N78 Cu5 N75 C71 171.1(10) . . . . ?
N108 Cu5 N75 C71 -98.3(9) . . . . ?
Cu6 Cu5 N75 C71 58.9(9) . . . . ?
C71 N75 C76 O76 0(2) . . . . ?
Cu5 N75 C76 O76 -171.1(12) . . . . ?
C71 N75 C76 C77 -174.7(9) . . . . ?
Cu5 N75 C76 C77 14.5(12) . . . . ?
O76 C76 C77 N78 -173.4(11) . . . . ?
N75 C76 C77 N78 1.7(15) . . . . ?
O76 C76 C77 C82 3.9(19) . . . . ?
N75 C76 C77 C82 179.0(11) . . . . ?
C82 C77 N78 C79 -3.8(17) . . . . ?
C76 C77 N78 C79 173.5(10) . . . . ?
C82 C77 N78 Cu5 165.5(10) . . . . ?
C76 C77 N78 Cu5 -17.2(13) . . . . ?
O113 Cu5 N78 C79 -29.7(11) . . . . ?
N105 Cu5 N78 C79 105(3) . . . . ?
N75 Cu5 N78 C79 -173.2(11) . . . . ?
N108 Cu5 N78 C79 87.6(11) . . . . ?
Cu6 Cu5 N78 C79 -111.6(10) . . . . ?
O113 Cu5 N78 C77 162.7(8) . . . . ?
N105 Cu5 N78 C77 -63(3) . . . . ?
N75 Cu5 N78 C77 19.3(8) . . . . ?
N108 Cu5 N78 C77 -79.9(8) . . . . ?
Cu6 Cu5 N78 C77 80.9(8) . . . . ?
C77 N78 C79 C80 4.4(17) . . . . ?
Cu5 N78 C79 C80 -162.8(9) . . . . ?
N78 C79 C80 N81 -2(2) . . . . ?
C79 C80 N81 C82 -1(2) . . . . ?
C80 N81 C82 C77 2.1(19) . . . . ?
N78 C77 C82 N81 0.6(19) . . . . ?
C76 C77 C82 N81 -176.5(12) . . . . ?
N68 Cu4 O83 C83 99.7(10) . . . . ?
N91 Cu4 O83 C83 -85.6(10) . . . . ?
N98 Cu4 O83 C83 -9.9(12) . . . . ?
N61 Cu4 O83 C83 -179.2(9) . . . . ?
Cu6 Cu4 O83 C83 20.2(9) . . . . ?
O114 Cu6 O84 C83 144.3(10) . . . . ?
N70 Cu6 O84 C83 -50.8(10) . . . . ?
N100 Cu6 O84 C83 42(2) . . . . ?
Cu5 Cu6 O84 C83 -139.8(9) . . . . ?
Cu4 Cu6 O84 C83 28.7(9) . . . . ?
Cu4 O83 C83 O84 -6.5(17) . . . . ?
Cu4 O83 C83 C84 178.8(9) . . . . ?
Cu6 O84 C83 O83 -24.4(17) . . . . ?
Cu6 O84 C83 C84 150.4(10) . . . . ?
N68 Cu4 N91 C96 86(4) . . . . ?
O83 Cu4 N91 C96 -38.0(11) . . . . ?
N98 Cu4 N91 C96 -175.6(11) . . . . ?
N61 Cu4 N91 C96 83.7(11) . . . . ?
Cu6 Cu4 N91 C96 -117.8(10) . . . . ?
N68 Cu4 N91 C92 -89(4) . . . . ?
O83 Cu4 N91 C92 146.6(9) . . . . ?
N98 Cu4 N91 C92 8.9(8) . . . . ?
N61 Cu4 N91 C92 -91.8(9) . . . . ?
Cu6 Cu4 N91 C92 66.7(9) . . . . ?
C96 N91 C92 C93 -4.2(17) . . . . ?
Cu4 N91 C92 C93 171.8(10) . . . . ?
C96 N91 C92 C97 176.5(10) . . . . ?
Cu4 N91 C92 C97 -7.4(13) . . . . ?
N91 C92 C93 N94 3.1(19) . . . . ?
C97 C92 C93 N94 -177.8(11) . . . . ?
C92 C93 N94 C95 -1.3(19) . . . . ?
C93 N94 C95 C96 1.1(19) . . . . ?
C92 N91 C96 C95 4.0(18) . . . . ?
Cu4 N91 C96 C95 -171.5(10) . . . . ?
N94 C95 C96 N91 -3(2) . . . . ?
N91 C92 C97 O97 179.7(11) . . . . ?
C93 C92 C97 O97 0.5(19) . . . . ?
N91 C92 C97 N98 -0.4(15) . . . . ?
C93 C92 C97 N98 -179.6(11) . . . . ?
O97 C97 N98 C99 1.3(19) . . . . ?
C92 C97 N98 C99 -178.6(10) . . . . ?
O97 C97 N98 Cu4 -172.4(11) . . . . ?
C92 C97 N98 Cu4 7.7(13) . . . . ?
N68 Cu4 N98 C97 164.4(9) . . . . ?
N91 Cu4 N98 C97 -9.2(8) . . . . ?
O83 Cu4 N98 C97 -89.1(10) . . . . ?
N61 Cu4 N98 C97 81.7(9) . . . . ?
Cu6 Cu4 N98 C97 -122.8(9) . . . . ?
N68 Cu4 N98 C99 -9.0(10) . . . . ?
N91 Cu4 N98 C99 177.5(10) . . . . ?
O83 Cu4 N98 C99 97.6(10) . . . . ?
N61 Cu4 N98 C99 -91.7(10) . . . . ?
Cu6 Cu4 N98 C99 63.9(9) . . . . ?
C97 N98 C99 N100 127.2(12) . . . . ?
Cu4 N98 C99 N100 -59.7(14) . . . . ?
C97 N98 C99 C104 -59.4(17) . . . . ?
Cu4 N98 C99 C104 113.7(13) . . . . ?
C104 C99 N100 C101 -0.3(19) . . . . ?
N98 C99 N100 C101 173.3(11) . . . . ?
C104 C99 N100 Cu6 -176.4(10) . . . . ?
N98 C99 N100 Cu6 -2.8(13) . . . . ?
O84 Cu6 N100 C99 20(2) . . . . ?
O114 Cu6 N100 C99 -81.8(8) . . . . ?
N70 Cu6 N100 C99 112.8(9) . . . . ?
Cu5 Cu6 N100 C99 -158.2(8) . . . . ?
Cu4 Cu6 N100 C99 33.1(8) . . . . ?
O84 Cu6 N100 C101 -155.8(15) . . . . ?
O114 Cu6 N100 C101 102.4(10) . . . . ?
N70 Cu6 N100 C101 -63.0(10) . . . . ?
Cu5 Cu6 N100 C101 25.9(10) . . . . ?
Cu4 Cu6 N100 C101 -142.8(10) . . . . ?
C99 N100 C101 C102 -0.4(18) . . . . ?
Cu6 N100 C101 C102 174.9(9) . . . . ?
C99 N100 C101 N105 175.9(11) . . . . ?
Cu6 N100 C101 N105 -8.7(16) . . . . ?
N100 C101 C102 C103 1.1(18) . . . . ?
N105 C101 C102 C103 -174.8(12) . . . . ?
C101 C102 C103 C104 -1.0(19) . . . . ?
N100 C99 C104 C103 0.4(18) . . . . ?
N98 C99 C104 C103 -172.5(11) . . . . ?
C102 C103 C104 C99 0.2(18) . . . . ?
N100 C101 N105 C106 154.1(11) . . . . ?
C102 C101 N105 C106 -30.0(19) . . . . ?
N100 C101 N105 Cu5 -27.6(14) . . . . ?
C102 C101 N105 Cu5 148.3(11) . . . . ?
O113 Cu5 N105 C106 132.7(9) . . . . ?
N78 Cu5 N105 C106 -1(3) . . . . ?
N75 Cu5 N105 C106 -82.2(9) . . . . ?
N108 Cu5 N105 C106 15.9(8) . . . . ?
Cu6 Cu5 N105 C106 -146.3(9) . . . . ?
O113 Cu5 N105 C101 -45.7(9) . . . . ?
N78 Cu5 N105 C101 -180(2) . . . . ?
N75 Cu5 N105 C101 99.4(9) . . . . ?
N108 Cu5 N105 C101 -162.5(9) . . . . ?
Cu6 Cu5 N105 C101 35.3(9) . . . . ?
C101 N105 C106 O106 -12.9(19) . . . . ?
Cu5 N105 C106 O106 168.7(10) . . . . ?
C101 N105 C106 C107 166.9(11) . . . . ?
Cu5 N105 C106 C107 -11.5(14) . . . . ?
O106 C106 C107 N108 174.4(11) . . . . ?
N105 C106 C107 N108 -5.4(17) . . . . ?
O106 C106 C107 C112 -1.1(19) . . . . ?
N105 C106 C107 C112 179.1(12) . . . . ?
C112 C107 N108 C109 0.8(18) . . . . ?
C106 C107 N108 C109 -174.8(11) . . . . ?
C112 C107 N108 Cu5 -167.4(10) . . . . ?
C106 C107 N108 Cu5 17.0(13) . . . . ?
O113 Cu5 N108 C107 -108.3(8) . . . . ?
N105 Cu5 N108 C107 -17.4(8) . . . . ?
N78 Cu5 N108 C107 159.9(8) . . . . ?
N75 Cu5 N108 C107 78.9(8) . . . . ?
Cu6 Cu5 N108 C107 25.8(12) . . . . ?
O113 Cu5 N108 C109 85.8(11) . . . . ?
N105 Cu5 N108 C109 176.8(11) . . . . ?
N78 Cu5 N108 C109 -5.9(11) . . . . ?
N75 Cu5 N108 C109 -86.9(11) . . . . ?
Cu6 Cu5 N108 C109 -140.0(9) . . . . ?
C107 N108 C109 C110 0.1(17) . . . . ?
Cu5 N108 C109 C110 164.7(9) . . . . ?
N108 C109 C110 N111 -1(2) . . . . ?
C109 C110 N111 C112 1.3(19) . . . . ?
C110 N111 C112 C107 -0.4(19) . . . . ?
N108 C107 C112 N111 -1(2) . . . . ?
C106 C107 C112 N111 174.8(12) . . . . ?
N105 Cu5 O113 C113 108.2(9) . . . . ?
N78 Cu5 O113 C113 -78.3(9) . . . . ?
N75 Cu5 O113 C113 -2.8(12) . . . . ?
N108 Cu5 O113 C113 -170.9(9) . . . . ?
Cu6 Cu5 O113 C113 27.8(9) . . . . ?
O84 Cu6 O114 C113 144.2(10) . . . . ?
N70 Cu6 O114 C113 56.2(19) . . . . ?
N100 Cu6 O114 C113 -48.7(10) . . . . ?
Cu5 Cu6 O114 C113 30.3(9) . . . . ?
Cu4 Cu6 O114 C113 -138.4(9) . . . . ?
Cu5 O113 C113 O114 -15.4(17) . . . . ?
Cu5 O113 C113 C114 159.7(9) . . . . ?
Cu6 O114 C113 O113 -19.9(18) . . . . ?
Cu6 O114 C113 C114 164.9(9) . . . . ?
